data_1507600
loop_
_publ_author_name
'Kumar, Puneet'
'Louie, Janis'

_publ_section_title
;
 A Single Step Approach to Piperidines via Ni-Catalyzed \b-Carbon
 Elimination.
;
_journal_issue 8
_journal_name_full 'Organic letters'
_journal_page_first 2026
_journal_page_last 2029
_journal_paper_doi 10.1021/ol300534j
_journal_volume 14
_journal_year 2012
_chemical_formula_moiety 'C17 H23 N O3 S'
_chemical_formula_sum 'C17 H23 N O3 S'
_chemical_formula_weight 321.42
_chemical_name_systematic
; 
 ? 
;
_space_group_IT_number 14
_symmetry_cell_setting monoclinic
_symmetry_space_group_name_Hall '-P 2yab'
_symmetry_space_group_name_H-M 'P 1 21/a 1'
_atom_sites_solution_hydrogens geom
_atom_sites_solution_primary direct
_atom_sites_solution_secondary difmap
_audit_creation_method SHELXL-97
_cell_angle_alpha 90.00
_cell_angle_beta 110.824(11)
_cell_angle_gamma 90.00
_cell_formula_units_Z 4
_cell_length_a 8.7602(13)
_cell_length_b 19.148(3)
_cell_length_c 10.7909(16)
_cell_measurement_reflns_used 2895
_cell_measurement_temperature 150(1)
_cell_measurement_theta_max 27.485
_cell_measurement_theta_min 1.018
_cell_volume 1691.8(5)
_computing_cell_refinement DENZO-SMN
_computing_data_collection 'Nonius COLLECT'
_computing_data_reduction DENZO-SMN
_computing_molecular_graphics 'WinGX, Ortep3'
_computing_structure_refinement 'SHELXL-97 (Sheldrick, 1997)'
_computing_structure_solution SIR97
_diffrn_ambient_temperature 150(1)
_diffrn_measured_fraction_theta_full 0.969
_diffrn_measured_fraction_theta_max 0.947
_diffrn_measurement_device_type 'Nonius KappaCCD Diffractometer'
_diffrn_measurement_method 'Phi and Omega scan'
_diffrn_radiation_monochromator graphite
_diffrn_radiation_source 'fine-focus sealed tube'
_diffrn_radiation_type MoK\a
_diffrn_radiation_wavelength 0.71073
_diffrn_reflns_av_R_equivalents 0.0326
_diffrn_reflns_av_sigmaI/netI 0.0628
_diffrn_reflns_limit_h_max 11
_diffrn_reflns_limit_h_min -11
_diffrn_reflns_limit_k_max 24
_diffrn_reflns_limit_k_min -20
_diffrn_reflns_limit_l_max 13
_diffrn_reflns_limit_l_min -14
_diffrn_reflns_number 5667
_diffrn_reflns_theta_full 25.00
_diffrn_reflns_theta_max 27.52
_diffrn_reflns_theta_min 2.28
_exptl_absorpt_coefficient_mu 0.203
_exptl_absorpt_correction_T_max 0.9702
_exptl_absorpt_correction_T_min 0.9323
_exptl_absorpt_correction_type multi-scan
_exptl_absorpt_process_details 'DENZO-SMN (Otwinowski & Minor, 1997)'
_exptl_crystal_colour colorless
_exptl_crystal_density_diffrn 1.262
_exptl_crystal_density_method 'not measured'
_exptl_crystal_description prism
_exptl_crystal_F_000 688
_exptl_crystal_size_max 0.35
_exptl_crystal_size_mid 0.30
_exptl_crystal_size_min 0.15
_refine_diff_density_max 0.268
_refine_diff_density_min -0.398
_refine_diff_density_rms 0.056
_refine_ls_extinction_coef 0.042(5)
_refine_ls_extinction_expression Fc^*^=kFc[1+0.001xFc^2^\l^3^/sin(2\q)]^-1/4^
_refine_ls_extinction_method SHELXL
_refine_ls_goodness_of_fit_ref 1.116
_refine_ls_hydrogen_treatment mixed
_refine_ls_matrix_type full
_refine_ls_number_parameters 237
_refine_ls_number_reflns 3694
_refine_ls_number_restraints 0
_refine_ls_restrained_S_all 1.116
_refine_ls_R_factor_all 0.1173
_refine_ls_R_factor_gt 0.0629
_refine_ls_shift/su_max 0.000
_refine_ls_shift/su_mean 0.000
_refine_ls_structure_factor_coef Fsqd
_refine_ls_weighting_details 'calc w=1/[\s^2^(Fo^2^)+(0.0575P)^2^+1.0249P] where P=(Fo^2^+2Fc^2^)/3'
_refine_ls_weighting_scheme calc
_refine_ls_wR_factor_gt 0.1321
_refine_ls_wR_factor_ref 0.1638
_reflns_number_gt 2305
_reflns_number_total 3694
_reflns_threshold_expression >2sigma(I)
_cod_data_source_file ol300534j_si_003.cif
_cod_data_source_block jl039
_cod_depositor_comments
;
The following automatic conversions were performed:

'_exptl_absorpt_correction_type' value 'Multi-scan' changed to
'multi-scan' according to
/home/saulius/struct/CIF-dictionaries/cif_core.dic dictionary named
'cif_core.dic' version 2.4.1 from 2010-06-29.

Automatic conversion script
Id: cif_fix_values 1715 2011-07-08 13:25:40Z adriana 
;
_cod_original_sg_symbol_H-M 'P 21/a'
_cod_database_code 1507600

loop_
_symmetry_equiv_pos_as_xyz
'x, y, z'
'-x+1/2, y+1/2, -z'
'-x, -y, -z'
'x-1/2, -y-1/2, z'

loop_
_atom_site_label
_atom_site_type_symbol
_atom_site_fract_x
_atom_site_fract_y
_atom_site_fract_z
_atom_site_U_iso_or_equiv
_atom_site_adp_type
_atom_site_occupancy
_atom_site_symmetry_multiplicity
_atom_site_calc_flag
_atom_site_refinement_flags
S1 S 0.57739(9) 0.10665(4) 0.20082(8) 0.0447(3) Uani 1 1 d .
O1 O 0.9262(3) 0.05476(13) 0.6578(2) 0.0637(7) Uani 1 1 d .
O2 O 0.5559(3) 0.17111(11) 0.2599(2) 0.0513(6) Uani 1 1 d .
O3 O 0.4394(2) 0.07112(12) 0.1092(2) 0.0522(6) Uani 1 1 d .
N1 N 0.6593(3) 0.05247(12) 0.3242(2) 0.0417(6) Uani 1 1 d .
C1 C 0.6677(4) -0.02193(15) 0.2944(3) 0.0414(7) Uani 1 1 d .
H1A H 0.563(4) -0.0332(15) 0.225(3) 0.043(8) Uiso 1 1 d .
H1B H 0.752(4) -0.0304(15) 0.256(3) 0.043(8) Uiso 1 1 d .
C2 C 0.6951(3) -0.06626(15) 0.4161(3) 0.0410(7) Uani 1 1 d .
C3 C 0.7588(3) -0.03692(17) 0.5379(3) 0.0456(7) Uani 1 1 d .
C4 C 0.8341(3) 0.03266(17) 0.5510(3) 0.0471(8) Uani 1 1 d .
C5 C 0.8059(4) 0.07615(18) 0.4293(3) 0.0459(7) Uani 1 1 d .
H5A H 0.793(3) 0.1269(15) 0.443(2) 0.033(7) Uiso 1 1 d .
H5B H 0.907(4) 0.0742(16) 0.402(3) 0.053(9) Uiso 1 1 d .
C6 C 0.6400(4) -0.14245(16) 0.3856(3) 0.0471(7) Uani 1 1 d .
C7 C 0.6468(5) -0.16568(18) 0.2515(3) 0.0655(10) Uani 1 1 d .
H7A H 0.5692 -0.1380 0.1803 0.098 Uiso 1 1 calc R
H7B H 0.6181 -0.2153 0.2374 0.098 Uiso 1 1 calc R
H7C H 0.7574 -0.1586 0.2511 0.098 Uiso 1 1 calc R
C8 C 0.4617(5) -0.1469(2) 0.3786(5) 0.0769(12) Uani 1 1 d .
H8A H 0.3943 -0.1146 0.3109 0.115 Uiso 1 1 calc R
H8B H 0.4560 -0.1344 0.4649 0.115 Uiso 1 1 calc R
H8C H 0.4212 -0.1947 0.3556 0.115 Uiso 1 1 calc R
C9 C 0.7466(6) -0.1946(2) 0.4870(4) 0.0833(13) Uani 1 1 d .
H9A H 0.7281 -0.1892 0.5709 0.125 Uiso 1 1 calc R
H9B H 0.8618 -0.1857 0.5016 0.125 Uiso 1 1 calc R
H9C H 0.7181 -0.2422 0.4536 0.125 Uiso 1 1 calc R
C10 C 0.7731(4) -0.0696(2) 0.6698(3) 0.0603(9) Uani 1 1 d .
H10A H 0.6842 -0.1032 0.6562 0.090 Uiso 1 1 calc R
H10B H 0.7660 -0.0330 0.7311 0.090 Uiso 1 1 calc R
H10C H 0.8783 -0.0937 0.7074 0.090 Uiso 1 1 calc R
C11 C 0.7202(3) 0.12022(15) 0.1231(3) 0.0425(7) Uani 1 1 d .
C12 C 0.8132(4) 0.18081(17) 0.1471(3) 0.0472(7) Uani 1 1 d .
H12 H 0.800(4) 0.2147(19) 0.202(3) 0.068(11) Uiso 1 1 d .
C13 C 0.9249(4) 0.19022(18) 0.0843(3) 0.0493(8) Uani 1 1 d .
H13 H 0.988(4) 0.2351(19) 0.102(3) 0.063(10) Uiso 1 1 d .
C14 C 0.9479(3) 0.14031(16) 0.0002(3) 0.0455(7) Uani 1 1 d .
C15 C 0.8547(4) 0.07958(18) -0.0213(3) 0.0501(8) Uani 1 1 d .
H15 H 0.873(4) 0.0421(18) -0.081(3) 0.068(10) Uiso 1 1 d .
C16 C 0.7406(4) 0.06927(17) 0.0389(3) 0.0473(7) Uani 1 1 d .
H16 H 0.674(4) 0.0257(18) 0.025(3) 0.063(10) Uiso 1 1 d .
C17 C 1.0707(4) 0.1505(2) -0.0657(3) 0.0576(9) Uani 1 1 d .
H17A H 1.1010 0.2000 -0.0616 0.086 Uiso 1 1 calc R
H17B H 1.0234 0.1358 -0.1586 0.086 Uiso 1 1 calc R
H17C H 1.1681 0.1225 -0.0200 0.086 Uiso 1 1 calc R

loop_
_atom_site_aniso_label
_atom_site_aniso_U_11
_atom_site_aniso_U_22
_atom_site_aniso_U_33
_atom_site_aniso_U_23
_atom_site_aniso_U_13
_atom_site_aniso_U_12
S1 0.0379(4) 0.0441(5) 0.0490(5) 0.0031(3) 0.0117(3) 0.0020(3)
O1 0.0542(13) 0.0788(17) 0.0482(13) -0.0117(12) 0.0061(11) -0.0025(12)
O2 0.0520(12) 0.0405(12) 0.0662(14) 0.0006(10) 0.0269(11) 0.0066(9)
O3 0.0364(11) 0.0566(14) 0.0544(13) 0.0066(10) 0.0048(10) -0.0024(9)
N1 0.0358(12) 0.0407(14) 0.0425(14) 0.0004(11) 0.0063(10) 0.0012(10)
C1 0.0395(16) 0.0426(17) 0.0408(17) 0.0007(13) 0.0126(14) 0.0004(13)
C2 0.0326(14) 0.0476(17) 0.0454(16) 0.0024(13) 0.0170(12) 0.0063(12)
C3 0.0355(15) 0.060(2) 0.0428(17) 0.0035(14) 0.0160(13) 0.0067(13)
C4 0.0352(15) 0.060(2) 0.0449(18) -0.0031(15) 0.0124(14) 0.0060(14)
C5 0.0385(16) 0.0481(19) 0.0482(18) -0.0045(14) 0.0120(14) -0.0018(13)
C6 0.0491(17) 0.0448(18) 0.0516(19) 0.0044(14) 0.0229(15) 0.0011(14)
C7 0.095(3) 0.0465(19) 0.063(2) -0.0055(17) 0.039(2) -0.0065(19)
C8 0.061(2) 0.064(2) 0.118(3) -0.012(2) 0.047(2) -0.0147(18)
C9 0.113(3) 0.058(2) 0.073(3) 0.016(2) 0.026(2) 0.025(2)
C10 0.059(2) 0.079(3) 0.0436(19) 0.0087(17) 0.0197(16) 0.0062(18)
C11 0.0389(15) 0.0446(17) 0.0399(16) 0.0009(13) 0.0090(13) 0.0018(12)
C12 0.0455(17) 0.0438(18) 0.0525(19) -0.0082(15) 0.0177(15) -0.0014(14)
C13 0.0415(17) 0.054(2) 0.0524(19) -0.0028(15) 0.0172(14) -0.0044(15)
C14 0.0409(16) 0.0544(19) 0.0384(16) -0.0015(14) 0.0107(13) 0.0039(14)
C15 0.0550(19) 0.0534(19) 0.0379(17) -0.0063(15) 0.0115(15) 0.0043(15)
C16 0.0504(17) 0.0467(19) 0.0396(16) -0.0050(14) 0.0098(14) -0.0018(14)
C17 0.0493(19) 0.073(2) 0.054(2) -0.0004(17) 0.0213(16) 0.0026(16)

loop_
_atom_type_symbol
_atom_type_description
_atom_type_scat_dispersion_real
_atom_type_scat_dispersion_imag
_atom_type_scat_source
C C 0.0033 0.0016 'International Tables Vol C Tables 4.2.6.8 and 6.1.1.4'
H H 0.0000 0.0000 'International Tables Vol C Tables 4.2.6.8 and 6.1.1.4'
N N 0.0061 0.0033 'International Tables Vol C Tables 4.2.6.8 and 6.1.1.4'
O O 0.0106 0.0060 'International Tables Vol C Tables 4.2.6.8 and 6.1.1.4'
S S 0.1246 0.1234 'International Tables Vol C Tables 4.2.6.8 and 6.1.1.4'

loop_
_geom_angle_atom_site_label_1
_geom_angle_atom_site_label_2
_geom_angle_atom_site_label_3
_geom_angle
O2 S1 O3 120.28(13)
O2 S1 N1 105.85(13)
O3 S1 N1 106.16(12)
O2 S1 C11 108.27(14)
O3 S1 C11 108.11(13)
N1 S1 C11 107.54(13)
C5 N1 C1 112.0(2)
C5 N1 S1 116.6(2)
C1 N1 S1 118.57(19)
N1 C1 C2 111.1(2)
N1 C1 H1A 106.0(17)
C2 C1 H1A 110.7(17)
N1 C1 H1B 110.9(17)
C2 C1 H1B 111.3(17)
H1A C1 H1B 107(2)
C3 C2 C1 119.6(3)
C3 C2 C6 126.3(3)
C1 C2 C6 114.0(2)
C2 C3 C4 119.0(3)
C2 C3 C10 127.4(3)
C4 C3 C10 113.4(3)
O1 C4 C3 121.8(3)
O1 C4 C5 118.7(3)
C3 C4 C5 119.3(3)
N1 C5 C4 109.6(3)
N1 C5 H5A 107.7(15)
C4 C5 H5A 113.6(15)
N1 C5 H5B 112.3(17)
C4 C5 H5B 109.8(17)
H5A C5 H5B 104(2)
C9 C6 C2 113.6(3)
C9 C6 C7 105.5(3)
C2 C6 C7 111.3(3)
C9 C6 C8 110.5(3)
C2 C6 C8 107.4(3)
C7 C6 C8 108.4(3)
C6 C7 H7A 109.5
C6 C7 H7B 109.5
H7A C7 H7B 109.5
C6 C7 H7C 109.5
H7A C7 H7C 109.5
H7B C7 H7C 109.5
C6 C8 H8A 109.5
C6 C8 H8B 109.5
H8A C8 H8B 109.5
C6 C8 H8C 109.5
H8A C8 H8C 109.5
H8B C8 H8C 109.5
C6 C9 H9A 109.5
C6 C9 H9B 109.5
H9A C9 H9B 109.5
C6 C9 H9C 109.5
H9A C9 H9C 109.5
H9B C9 H9C 109.5
C3 C10 H10A 109.5
C3 C10 H10B 109.5
H10A C10 H10B 109.5
C3 C10 H10C 109.5
H10A C10 H10C 109.5
H10B C10 H10C 109.5
C16 C11 C12 120.4(3)
C16 C11 S1 119.2(2)
C12 C11 S1 120.4(2)
C13 C12 C11 119.2(3)
C13 C12 H12 120(2)
C11 C12 H12 121(2)
C14 C13 C12 121.6(3)
C14 C13 H13 121.1(19)
C12 C13 H13 117.3(19)
C13 C14 C15 118.3(3)
C13 C14 C17 121.2(3)
C15 C14 C17 120.5(3)
C16 C15 C14 121.2(3)
C16 C15 H15 120(2)
C14 C15 H15 119(2)
C15 C16 C11 119.3(3)
C15 C16 H16 122.1(19)
C11 C16 H16 118.6(19)
C14 C17 H17A 109.5
C14 C17 H17B 109.5
H17A C17 H17B 109.5
C14 C17 H17C 109.5
H17A C17 H17C 109.5
H17B C17 H17C 109.5

loop_
_geom_bond_atom_site_label_1
_geom_bond_atom_site_label_2
_geom_bond_distance
S1 O2 1.432(2)
S1 O3 1.433(2)
S1 N1 1.638(2)
S1 C11 1.755(3)
O1 C4 1.223(3)
N1 C5 1.451(4)
N1 C1 1.468(4)
C1 C2 1.509(4)
C1 H1A 0.98(3)
C1 H1B 0.98(3)
C2 C3 1.353(4)
C2 C6 1.535(4)
C3 C4 1.471(4)
C3 C10 1.519(4)
C4 C5 1.500(4)
C5 H5A 1.00(3)
C5 H5B 1.03(3)
C6 C9 1.529(5)
C6 C7 1.536(4)
C6 C8 1.539(5)
C7 H7A 0.9800
C7 H7B 0.9800
C7 H7C 0.9800
C8 H8A 0.9800
C8 H8B 0.9800
C8 H8C 0.9800
C9 H9A 0.9800
C9 H9B 0.9800
C9 H9C 0.9800
C10 H10A 0.9800
C10 H10B 0.9800
C10 H10C 0.9800
C11 C16 1.388(4)
C11 C12 1.388(4)
C12 C13 1.386(4)
C12 H12 0.92(4)
C13 C14 1.382(4)
C13 H13 1.00(3)
C14 C15 1.392(4)
C14 C17 1.498(4)
C15 C16 1.387(5)
C15 H15 1.01(4)
C16 H16 1.00(3)
C17 H17A 0.9800
C17 H17B 0.9800
C17 H17C 0.9800

loop_
_geom_torsion_atom_site_label_1
_geom_torsion_atom_site_label_2
_geom_torsion_atom_site_label_3
_geom_torsion_atom_site_label_4
_geom_torsion
O2 S1 N1 C5 -52.9(2)
O3 S1 N1 C5 178.2(2)
C11 S1 N1 C5 62.7(2)
O2 S1 N1 C1 168.6(2)
O3 S1 N1 C1 39.7(2)
C11 S1 N1 C1 -75.9(2)
C5 N1 C1 C2 57.7(3)
S1 N1 C1 C2 -162.0(2)
N1 C1 C2 C3 -20.8(4)
N1 C1 C2 C6 157.3(2)
C1 C2 C3 C4 -13.8(4)
C6 C2 C3 C4 168.4(3)
C1 C2 C3 C10 170.6(3)
C6 C2 C3 C10 -7.2(5)
C2 C3 C4 O1 -162.4(3)
C10 C3 C4 O1 13.8(4)
C2 C3 C4 C5 13.7(4)
C10 C3 C4 C5 -170.1(3)
C1 N1 C5 C4 -56.8(3)
S1 N1 C5 C4 162.0(2)
O1 C4 C5 N1 -162.3(3)
C3 C4 C5 N1 21.4(4)
C3 C2 C6 C9 -36.0(4)
C1 C2 C6 C9 146.1(3)
C3 C2 C6 C7 -154.9(3)
C1 C2 C6 C7 27.2(4)
C3 C2 C6 C8 86.6(4)
C1 C2 C6 C8 -91.4(3)
O2 S1 C11 C16 -168.6(2)
O3 S1 C11 C16 -36.8(3)
N1 S1 C11 C16 77.4(3)
O2 S1 C11 C12 12.2(3)
O3 S1 C11 C12 144.1(2)
N1 S1 C11 C12 -101.7(3)
C16 C11 C12 C13 1.0(5)
S1 C11 C12 C13 -179.9(2)
C11 C12 C13 C14 -1.1(5)
C12 C13 C14 C15 0.3(5)
C12 C13 C14 C17 -179.1(3)
C13 C14 C15 C16 0.5(5)
C17 C14 C15 C16 179.9(3)
C14 C15 C16 C11 -0.6(5)
C12 C11 C16 C15 -0.2(5)
S1 C11 C16 C15 -179.3(2)

loop_
_cod_related_entry_id
_cod_related_entry_code
_cod_related_entry_database
1 30651856 ChemSpider
